data_7059226
loop_
_publ_author_name
'Custodio, Jean M. F.'
'Moura, Andrea F.'
'de Moraes, Manoel O.'
'Perez, Caridad N.'
'Napolitano, Hamilton B.'

_publ_section_title
;
 On the in silico and in vitro anticancer activity of sulfonamide
 chalcones: potential JNKK3 inhibitors
;
_journal_issue 8
_journal_name_full 'New Journal of Chemistry'
_journal_page_first 3294
_journal_page_last 3309
_journal_paper_doi 10.1039/C9NJ05612B
_journal_volume 44
_journal_year 2020
_chemical_formula_moiety '2(C21 H16 Br N O3 S)'
_chemical_formula_sum 'C42 H32 Br2 N2 O6 S2'
_chemical_formula_weight 884.63
_space_group_crystal_system triclinic
_space_group_IT_number 2
_space_group_name_Hall '-P 1'
_space_group_name_H-M_alt 'P -1'
_atom_sites_solution_hydrogens mixed
_atom_sites_solution_primary direct
_audit_creation_date 2018-02-14
_audit_creation_method
;
Olex2 1.2
(compiled 2017.08.10 svn.r3458 for OlexSys, GUI svn.r5381)
;
_audit_update_record
;
2019-08-24 deposited with the CCDC.	2020-01-21 downloaded from the CCDC.
;
_cell_angle_alpha 101.955(4)
_cell_angle_beta 99.056(4)
_cell_angle_gamma 92.558(4)
_cell_formula_units_Z 2
_cell_length_a 8.5051(9)
_cell_length_b 12.1557(15)
_cell_length_c 19.520(2)
_cell_measurement_reflns_used 9848
_cell_measurement_temperature 296(2)
_cell_measurement_theta_max 23.91
_cell_measurement_theta_min 2.16
_cell_volume 1943.5(4)
_computing_molecular_graphics 'Olex2 (Dolomanov et al., 2009)'
_computing_publication_material 'Olex2 (Dolomanov et al., 2009)'
_computing_structure_refinement 'ShelXL (Sheldrick, 2015)'
_computing_structure_solution 'ShelXS (Sheldrick, 2008)'
_diffrn_ambient_temperature 296.15
_diffrn_measured_fraction_theta_full 0.999
_diffrn_measured_fraction_theta_max 0.999
_diffrn_measurement_device_type 'Bruker APEX-II CCD'
_diffrn_measurement_method '\f and \w scans'
_diffrn_radiation_type MoK\a
_diffrn_radiation_wavelength 0.71073
_diffrn_reflns_av_R_equivalents 0.0376
_diffrn_reflns_av_unetI/netI 0.0226
_diffrn_reflns_Laue_measured_fraction_full 0.999
_diffrn_reflns_Laue_measured_fraction_max 0.999
_diffrn_reflns_limit_h_max 10
_diffrn_reflns_limit_h_min -10
_diffrn_reflns_limit_k_max 15
_diffrn_reflns_limit_k_min -15
_diffrn_reflns_limit_l_max 24
_diffrn_reflns_limit_l_min -24
_diffrn_reflns_number 68586
_diffrn_reflns_point_group_measured_fraction_full 0.999
_diffrn_reflns_point_group_measured_fraction_max 0.999
_diffrn_reflns_theta_full 25.242
_diffrn_reflns_theta_max 26.372
_diffrn_reflns_theta_min 2.165
_diffrn_standards_number 0
_exptl_absorpt_coefficient_mu 2.244
_exptl_absorpt_correction_T_max 0.7454
_exptl_absorpt_correction_T_min 0.5420
_exptl_absorpt_correction_type multi-scan
_exptl_absorpt_process_details
;
SADABS-2014/5 (Bruker,2014) was used for absorption correction.
wR2(int) was 0.1590 before and 0.0451 after correction.
The Ratio of minimum to maximum transmission is 0.7271.
The \l/2 correction factor is 0.00150.
;
_exptl_crystal_colour 'clear light yellow'
_exptl_crystal_colour_lustre clear
_exptl_crystal_colour_modifier light
_exptl_crystal_colour_primary yellow
_exptl_crystal_density_diffrn 1.512
_exptl_crystal_description prism
_exptl_crystal_F_000 896
_exptl_crystal_size_max 0.42
_exptl_crystal_size_mid 0.301
_exptl_crystal_size_min 0.289
_refine_diff_density_max 0.725
_refine_diff_density_min -0.752
_refine_diff_density_rms 0.044
_refine_ls_extinction_method none
_refine_ls_goodness_of_fit_ref 1.029
_refine_ls_hydrogen_treatment mixed
_refine_ls_matrix_type full
_refine_ls_number_parameters 495
_refine_ls_number_reflns 7942
_refine_ls_number_restraints 36
_refine_ls_restrained_S_all 1.028
_refine_ls_R_factor_all 0.0604
_refine_ls_R_factor_gt 0.0404
_refine_ls_shift/su_max 0.001
_refine_ls_shift/su_mean 0.000
_refine_ls_structure_factor_coef Fsqd
_refine_ls_weighting_details 'w=1/[\s^2^(Fo^2^)+(0.0390P)^2^+1.2620P] where P=(Fo^2^+2Fc^2^)/3'
_refine_ls_weighting_scheme calc
_refine_ls_wR_factor_gt 0.0934
_refine_ls_wR_factor_ref 0.1017
_reflns_Friedel_coverage 0.000
_reflns_number_gt 5855
_reflns_number_total 7942
_reflns_threshold_expression 'I > 2\s(I)'
_cod_data_source_file c9nj05612b2.cif
_cod_data_source_block mo_g33_1_0m
_cod_depositor_comments
;Adding full bibliography for 7059220--7059228.cif.

 Adding full bibliography for 7059220--7059228.cif.
;
_cod_database_code 7059226
_shelx_shelxl_version_number 2017/1
_shelx_space_group_comment
;
The symmetry employed for this shelxl refinement is uniquely defined
by the following loop, which should always be used as a source of
symmetry information in preference to the above space-group names.
They are only intended as comments.
;
_shelx_estimated_absorpt_t_max 0.563
_shelx_estimated_absorpt_t_min 0.453
_olex2_refinement_description
;
1. Fixed Uiso
 At 1.2 times of:
  All C(H) groups
2. Rigid body (RIGU) restrains
 C21, C20, C19, C18, C17, C16
 with sigma for 1-2 distances of 0.004 and sigma for 1-3 distances of 0.004
 C17, C18, C19, C20, C21, C16
 with sigma for 1-2 distances of 0.004 and sigma for 1-3 distances of 0.004
3.a Aromatic/amide H refined with riding coordinates:
 C8*(H8*), C9*(H9*), C2*(H2*), C5*(H5*), C8(H8), C5(H5), C9(H9), C14*(H14*),
 C15*(H15*), C3*(H3*), C4*(H4*), C21*(H21*), C11(H11), C11*(H11*), C4(H4),
 C2(H2), C15(H15), C12*(H12*), C12(H12), C3(H3), C14(H14), C19*(H19*), C17*(H17*
 ), C21(H21), C20*(H20*), C18*(H18*), C17(H17), C18(H18), C20(H20), C19(H19)
;
_olex2_submission_special_instructions 'No special instructions were received'

loop_
_space_group_symop_operation_xyz
'x, y, z'
'-x, -y, -z'

loop_
_atom_site_label
_atom_site_type_symbol
_atom_site_fract_x
_atom_site_fract_y
_atom_site_fract_z
_atom_site_U_iso_or_equiv
_atom_site_adp_type
_atom_site_occupancy
_atom_site_site_symmetry_order
_atom_site_calc_flag
_atom_site_refinement_flags_posn
_atom_site_refinement_flags_adp
Br1 Br -0.26736(5) 0.94061(3) 0.07029(2) 0.08574(14) Uani 1 1 d . .
Br1* Br 0.44324(5) 0.18234(4) 0.76584(2) 0.10329(17) Uani 1 1 d . .
S2* S 1.50380(7) 0.22045(6) 0.37921(4) 0.04672(16) Uani 1 1 d . .
S2 S 0.91933(8) 0.39234(8) 0.17653(5) 0.0665(2) Uani 1 1 d . .
O3* O 1.5410(2) 0.16120(16) 0.31348(11) 0.0600(5) Uani 1 1 d . .
O2* O 1.6245(2) 0.24348(18) 0.44139(11) 0.0614(5) Uani 1 1 d . .
O1 O 0.5847(2) 0.54564(19) 0.08178(12) 0.0671(6) Uani 1 1 d . .
O1* O 1.2304(2) 0.1577(2) 0.51463(11) 0.0730(6) Uani 1 1 d . .
N1* N 1.3598(3) 0.1496(2) 0.40172(15) 0.0493(6) Uani 1 1 d . .
O3 O 0.9697(3) 0.2812(2) 0.17097(13) 0.0817(7) Uani 1 1 d . .
O2 O 1.0210(2) 0.4780(2) 0.16174(14) 0.0908(8) Uani 1 1 d . .
N1 N 0.7533(3) 0.3883(3) 0.12037(15) 0.0660(7) Uani 1 1 d . .
C6* C 1.0741(3) 0.1184(2) 0.39926(13) 0.0432(6) Uani 1 1 d . .
C16* C 1.4256(3) 0.3476(2) 0.36618(13) 0.0426(6) Uani 1 1 d . .
C1* C 1.2045(3) 0.1230(2) 0.36274(13) 0.0426(6) Uani 1 1 d . .
C10* C 0.8418(3) 0.1635(2) 0.62539(14) 0.0460(6) Uani 1 1 d . .
C7* C 1.0962(3) 0.1424(2) 0.47813(14) 0.0487(6) Uani 1 1 d . .
C8* C 0.9559(3) 0.1475(2) 0.51394(14) 0.0505(6) Uani 1 1 d . .
H8* H 0.854546 0.143275 0.486961 0.061 Uiso 1 1 calc R .
C9* C 0.9702(3) 0.1580(2) 0.58300(15) 0.0503(6) Uani 1 1 d . .
H9* H 1.073796 0.162481 0.607901 0.060 Uiso 1 1 calc R .
C7 C 0.4616(3) 0.4939(3) 0.08811(14) 0.0521(7) Uani 1 1 d . .
C6 C 0.4634(3) 0.3794(2) 0.10378(13) 0.0482(6) Uani 1 1 d . .
C1 C 0.6082(3) 0.3301(3) 0.12118(14) 0.0535(7) Uani 1 1 d . .
C2* C 1.1780(3) 0.1000(2) 0.28888(15) 0.0531(7) Uani 1 1 d . .
H2* H 1.263749 0.103357 0.264940 0.064 Uiso 1 1 calc R .
C5* C 0.9216(3) 0.0883(2) 0.35817(15) 0.0521(6) Uani 1 1 d . .
H5* H 0.834261 0.083498 0.380993 0.063 Uiso 1 1 calc R .
C10 C 0.1601(3) 0.7130(2) 0.06000(14) 0.0511(6) Uani 1 1 d . .
C8 C 0.3098(3) 0.5488(3) 0.08186(15) 0.0554(7) Uani 1 1 d . .
H8 H 0.219133 0.513462 0.091500 0.067 Uiso 1 1 calc R .
C5 C 0.3217(3) 0.3167(2) 0.10321(15) 0.0561(7) Uani 1 1 d . .
H5 H 0.225071 0.346909 0.091510 0.067 Uiso 1 1 calc R .
C9 C 0.2999(3) 0.6465(3) 0.06300(14) 0.0552(7) Uani 1 1 d . .
H9 H 0.390809 0.676496 0.050267 0.066 Uiso 1 1 calc R .
C14* C 0.5632(4) 0.1454(3) 0.63590(16) 0.0610(7) Uani 1 1 d . .
H14* H 0.456465 0.129420 0.614756 0.073 Uiso 1 1 calc R .
C15* C 0.6816(3) 0.1400(2) 0.59488(15) 0.0549(7) Uani 1 1 d . .
H15* H 0.653669 0.120077 0.545658 0.066 Uiso 1 1 calc R .
C3* C 1.0256(4) 0.0721(2) 0.25088(15) 0.0593(7) Uani 1 1 d . .
H3* H 1.009267 0.057536 0.201488 0.071 Uiso 1 1 calc R .
C13 C -0.0937(4) 0.8476(3) 0.06534(15) 0.0578(7) Uani 1 1 d . .
C4* C 0.8976(3) 0.0658(2) 0.28533(16) 0.0581(7) Uani 1 1 d . .
H4* H 0.795181 0.046311 0.259376 0.070 Uiso 1 1 calc R .
C13* C 0.6054(4) 0.1749(2) 0.70858(16) 0.0603(7) Uani 1 1 d . .
C16 C 0.8740(3) 0.4395(3) 0.26196(17) 0.0597(7) Uani 1 1 d . U
C21* C 1.4136(4) 0.3755(2) 0.30101(15) 0.0590(7) Uani 1 1 d . .
H21* H 1.447386 0.327892 0.263288 0.071 Uiso 1 1 calc R .
C11 C 0.0107(3) 0.6712(3) 0.06767(17) 0.0607(7) Uani 1 1 d . .
H11 H -0.004112 0.596292 0.070985 0.073 Uiso 1 1 calc R .
C11* C 0.8795(4) 0.1916(3) 0.69903(15) 0.0582(7) Uani 1 1 d . .
H11* H 0.986007 0.206335 0.720616 0.070 Uiso 1 1 calc R .
C4 C 0.3196(4) 0.2114(3) 0.11936(16) 0.0643(8) Uani 1 1 d . .
H4 H 0.223022 0.171729 0.118543 0.077 Uiso 1 1 calc R .
C2 C 0.6037(4) 0.2236(3) 0.13724(16) 0.0646(8) Uani 1 1 d . .
H2 H 0.698811 0.191334 0.148508 0.078 Uiso 1 1 calc R .
C15 C 0.1774(4) 0.8242(3) 0.05341(17) 0.0653(8) Uani 1 1 d . .
H15 H 0.275308 0.853626 0.046754 0.078 Uiso 1 1 calc R .
C12* C 0.7625(4) 0.1982(3) 0.74086(16) 0.0669(8) Uani 1 1 d . .
H12* H 0.789342 0.218073 0.790124 0.080 Uiso 1 1 calc R .
C12 C -0.1157(4) 0.7376(3) 0.07050(17) 0.0629(8) Uani 1 1 d . .
H12 H -0.214824 0.708268 0.075844 0.075 Uiso 1 1 calc R .
C3 C 0.4616(4) 0.1659(3) 0.13668(17) 0.0668(8) Uani 1 1 d . .
H3 H 0.461105 0.095295 0.148090 0.080 Uiso 1 1 calc R .
C14 C 0.0507(4) 0.8921(3) 0.05661(17) 0.0692(8) Uani 1 1 d . .
H14 H 0.063663 0.966830 0.052869 0.083 Uiso 1 1 calc R .
C19* C 1.3025(4) 0.5452(3) 0.3473(2) 0.0755(9) Uani 1 1 d . .
H19* H 1.260638 0.612343 0.340684 0.091 Uiso 1 1 calc R .
C17* C 1.3768(4) 0.4184(3) 0.42231(17) 0.0662(8) Uani 1 1 d . .
H17* H 1.385449 0.399351 0.466436 0.079 Uiso 1 1 calc R .
C21 C 0.9108(4) 0.3772(3) 0.31274(19) 0.0740(9) Uani 1 1 d . U
H21 H 0.954828 0.308428 0.301466 0.089 Uiso 1 1 calc R .
C20* C 1.3506(4) 0.4753(3) 0.29236(19) 0.0754(9) Uani 1 1 d . .
H20* H 1.341050 0.494791 0.248344 0.091 Uiso 1 1 calc R .
C18* C 1.3146(4) 0.5182(3) 0.4122(2) 0.0789(10) Uani 1 1 d . .
H18* H 1.281132 0.566745 0.449604 0.095 Uiso 1 1 calc R .
C17 C 0.8062(4) 0.5409(3) 0.2782(2) 0.0853(10) Uani 1 1 d . U
H17 H 0.779939 0.582422 0.243656 0.102 Uiso 1 1 calc R .
C18 C 0.7778(5) 0.5796(4) 0.3464(3) 0.1056(13) Uani 1 1 d . U
H18 H 0.731754 0.647424 0.358118 0.127 Uiso 1 1 calc R .
C20 C 0.8816(5) 0.4176(4) 0.3806(2) 0.0946(12) Uani 1 1 d . U
H20 H 0.905891 0.375780 0.415176 0.113 Uiso 1 1 calc R .
C19 C 0.8181(5) 0.5172(4) 0.3970(2) 0.1029(13) Uani 1 1 d . U
H19 H 0.801188 0.544310 0.443216 0.124 Uiso 1 1 calc R .
H1* H 1.366(3) 0.161(3) 0.4409(16) 0.052(10) Uiso 1 1 d . .
H1 H 0.751(3) 0.448(2) 0.1124(15) 0.044(8) Uiso 1 1 d . .

loop_
_atom_site_aniso_label
_atom_site_aniso_U_11
_atom_site_aniso_U_22
_atom_site_aniso_U_33
_atom_site_aniso_U_23
_atom_site_aniso_U_13
_atom_site_aniso_U_12
Br1 0.0878(3) 0.0842(3) 0.0824(3) 0.00586(19) 0.01069(19) 0.0470(2)
Br1* 0.0901(3) 0.1344(4) 0.0867(3) 0.0052(2) 0.0491(2) -0.0088(3)
S2* 0.0337(3) 0.0532(4) 0.0573(4) 0.0167(3) 0.0113(3) 0.0109(3)
S2 0.0410(4) 0.0973(6) 0.0772(5) 0.0421(5) 0.0213(4) 0.0273(4)
O3* 0.0529(11) 0.0622(12) 0.0706(13) 0.0115(10) 0.0269(10) 0.0204(9)
O2* 0.0353(9) 0.0824(14) 0.0701(13) 0.0299(11) 0.0008(9) 0.0088(9)
O1 0.0473(11) 0.0853(15) 0.0817(15) 0.0389(12) 0.0193(10) 0.0177(10)
O1* 0.0440(11) 0.1226(19) 0.0530(12) 0.0241(12) 0.0044(9) 0.0043(11)
N1* 0.0402(12) 0.0578(14) 0.0535(16) 0.0197(12) 0.0083(11) 0.0048(10)
O3 0.0658(14) 0.1044(18) 0.0883(16) 0.0347(14) 0.0229(12) 0.0513(13)
O2 0.0420(11) 0.141(2) 0.117(2) 0.0776(18) 0.0268(12) 0.0191(13)
N1 0.0487(14) 0.088(2) 0.0772(19) 0.0427(16) 0.0210(12) 0.0272(14)
C6* 0.0395(13) 0.0421(13) 0.0506(15) 0.0146(11) 0.0082(11) 0.0081(10)
C16* 0.0339(12) 0.0439(14) 0.0475(14) 0.0075(11) 0.0029(10) 0.0029(10)
C1* 0.0401(13) 0.0369(13) 0.0530(15) 0.0130(11) 0.0090(11) 0.0068(10)
C10* 0.0519(15) 0.0407(13) 0.0485(15) 0.0145(11) 0.0102(12) 0.0090(11)
C7* 0.0412(14) 0.0554(16) 0.0534(16) 0.0198(13) 0.0072(12) 0.0103(12)
C8* 0.0430(14) 0.0606(17) 0.0518(16) 0.0180(13) 0.0095(12) 0.0130(12)
C9* 0.0469(14) 0.0511(15) 0.0557(17) 0.0179(13) 0.0082(12) 0.0079(12)
C7 0.0442(15) 0.0729(19) 0.0428(15) 0.0158(13) 0.0099(11) 0.0173(14)
C6 0.0465(14) 0.0614(16) 0.0386(14) 0.0091(12) 0.0114(11) 0.0186(12)
C1 0.0500(15) 0.0700(18) 0.0437(15) 0.0112(13) 0.0143(12) 0.0223(14)
C2* 0.0508(16) 0.0560(16) 0.0531(16) 0.0085(13) 0.0150(13) 0.0030(13)
C5* 0.0410(14) 0.0595(16) 0.0572(17) 0.0150(13) 0.0084(12) 0.0075(12)
C10 0.0541(16) 0.0602(17) 0.0428(15) 0.0175(12) 0.0079(12) 0.0161(13)
C8 0.0463(15) 0.0698(19) 0.0581(17) 0.0236(14) 0.0156(13) 0.0192(13)
C5 0.0486(16) 0.0622(18) 0.0547(17) 0.0058(14) 0.0063(13) 0.0150(13)
C9 0.0509(16) 0.0695(19) 0.0494(16) 0.0174(14) 0.0134(12) 0.0120(14)
C14* 0.0531(16) 0.0683(19) 0.0611(19) 0.0111(15) 0.0127(14) 0.0036(14)
C15* 0.0581(17) 0.0594(17) 0.0478(16) 0.0122(13) 0.0097(13) 0.0078(13)
C3* 0.0637(18) 0.0624(18) 0.0470(16) 0.0043(13) 0.0059(14) 0.0030(14)
C13 0.0638(18) 0.0610(18) 0.0474(16) 0.0090(13) 0.0047(13) 0.0233(15)
C4* 0.0452(15) 0.0646(18) 0.0588(18) 0.0087(14) -0.0010(13) 0.0013(13)
C13* 0.0645(19) 0.0593(18) 0.0617(19) 0.0123(14) 0.0261(15) 0.0052(14)
C16 0.0433(15) 0.0645(18) 0.076(2) 0.0218(15) 0.0165(14) 0.0014(13)
C21* 0.0692(19) 0.0567(17) 0.0507(17) 0.0105(13) 0.0087(14) 0.0104(14)
C11 0.0532(17) 0.0574(17) 0.076(2) 0.0261(15) 0.0063(14) 0.0128(14)
C11* 0.0546(16) 0.0681(19) 0.0527(17) 0.0162(14) 0.0068(13) 0.0058(14)
C4 0.0631(19) 0.0578(18) 0.0665(19) 0.0013(15) 0.0097(15) 0.0072(15)
C2 0.065(2) 0.0656(19) 0.0665(19) 0.0133(15) 0.0157(15) 0.0316(16)
C15 0.0632(18) 0.068(2) 0.073(2) 0.0290(16) 0.0183(15) 0.0129(15)
C12* 0.075(2) 0.080(2) 0.0461(16) 0.0125(15) 0.0139(15) 0.0035(17)
C12 0.0519(17) 0.0667(19) 0.072(2) 0.0213(16) 0.0055(14) 0.0125(14)
C3 0.079(2) 0.0505(17) 0.069(2) 0.0056(15) 0.0137(17) 0.0191(16)
C14 0.084(2) 0.0560(18) 0.072(2) 0.0229(16) 0.0133(17) 0.0171(17)
C19* 0.079(2) 0.0482(17) 0.097(3) 0.0166(18) 0.0020(19) 0.0159(16)
C17* 0.080(2) 0.0639(19) 0.0580(18) 0.0113(15) 0.0214(16) 0.0195(16)
C21 0.075(2) 0.077(2) 0.076(2) 0.0261(18) 0.0189(17) 0.0047(17)
C20* 0.097(3) 0.063(2) 0.069(2) 0.0235(17) 0.0048(18) 0.0167(18)
C18* 0.094(3) 0.0564(19) 0.083(3) -0.0017(18) 0.024(2) 0.0218(18)
C17 0.080(2) 0.070(2) 0.110(3) 0.023(2) 0.024(2) 0.0108(18)
C18 0.103(3) 0.074(3) 0.129(4) -0.014(2) 0.037(3) 0.000(2)
C20 0.105(3) 0.104(3) 0.076(2) 0.021(2) 0.025(2) -0.014(2)
C19 0.100(3) 0.111(3) 0.089(3) -0.009(2) 0.038(2) -0.023(3)

loop_
_atom_type_symbol
_atom_type_description
_atom_type_scat_dispersion_real
_atom_type_scat_dispersion_imag
_atom_type_scat_source
C C 0.0033 0.0016 'International Tables Vol C Tables 4.2.6.8 and 6.1.1.4'
H H 0.0000 0.0000 'International Tables Vol C Tables 4.2.6.8 and 6.1.1.4'
Br Br -0.2901 2.4595 'International Tables Vol C Tables 4.2.6.8 and 6.1.1.4'
N N 0.0061 0.0033 'International Tables Vol C Tables 4.2.6.8 and 6.1.1.4'
O O 0.0106 0.0060 'International Tables Vol C Tables 4.2.6.8 and 6.1.1.4'
S S 0.1246 0.1234 'International Tables Vol C Tables 4.2.6.8 and 6.1.1.4'

loop_
_geom_angle_atom_site_label_1
_geom_angle_atom_site_label_2
_geom_angle_atom_site_label_3
_geom_angle
O3* S2* O2* 119.46(12)
O3* S2* N1* 109.86(13)
O3* S2* C16* 108.34(12)
O2* S2* N1* 103.78(13)
O2* S2* C16* 109.17(12)
N1* S2* C16* 105.31(12)
O3 S2 O2 119.34(14)
O3 S2 N1 109.07(16)
O3 S2 C16 108.53(14)
O2 S2 N1 104.10(15)
O2 S2 C16 108.41(16)
N1 S2 C16 106.68(14)
S2* N1* H1* 111(2)
C1* N1* S2* 125.5(2)
C1* N1* H1* 116(2)
S2 N1 H1 105(2)
C1 N1 S2 125.9(2)
C1 N1 H1 118(2)
C1* C6* C7* 121.9(2)
C5* C6* C1* 117.5(2)
C5* C6* C7* 120.6(2)
C21* C16* S2* 120.4(2)
C21* C16* C17* 120.6(3)
C17* C16* S2* 119.0(2)
N1* C1* C6* 119.4(2)
C2* C1* N1* 120.8(2)
C2* C1* C6* 119.8(2)
C15* C10* C9* 122.6(2)
C11* C10* C9* 119.6(2)
C11* C10* C15* 117.8(2)
O1* C7* C6* 121.3(2)
O1* C7* C8* 118.8(2)
C8* C7* C6* 119.9(2)
C7* C8* H8* 119.2
C9* C8* C7* 121.7(2)
C9* C8* H8* 119.2
C10* C9* H9* 116.3
C8* C9* C10* 127.5(3)
C8* C9* H9* 116.3
O1 C7 C6 121.5(2)
O1 C7 C8 119.0(3)
C8 C7 C6 119.5(2)
C1 C6 C7 121.7(3)
C5 C6 C7 121.0(2)
C5 C6 C1 117.2(3)
N1 C1 C6 119.3(3)
C2 C1 N1 121.1(3)
C2 C1 C6 119.6(3)
C1* C2* H2* 119.7
C3* C2* C1* 120.5(3)
C3* C2* H2* 119.7
C6* C5* H5* 119.1
C4* C5* C6* 121.9(3)
C4* C5* H5* 119.1
C11 C10 C9 122.5(3)
C15 C10 C9 119.6(3)
C15 C10 C11 117.8(3)
C7 C8 H8 119.2
C9 C8 C7 121.6(3)
C9 C8 H8 119.2
C6 C5 H5 118.8
C4 C5 C6 122.4(3)
C4 C5 H5 118.8
C10 C9 H9 116.7
C8 C9 C10 126.7(3)
C8 C9 H9 116.7
C15* C14* H14* 120.6
C13* C14* H14* 120.6
C13* C14* C15* 118.9(3)
C10* C15* H15* 119.2
C14* C15* C10* 121.5(3)
C14* C15* H15* 119.2
C2* C3* H3* 119.7
C4* C3* C2* 120.5(3)
C4* C3* H3* 119.7
C12 C13 Br1 119.3(2)
C12 C13 C14 121.3(3)
C14 C13 Br1 119.3(2)
C5* C4* C3* 119.7(3)
C5* C4* H4* 120.1
C3* C4* H4* 120.1
C14* C13* Br1* 119.3(2)
C14* C13* C12* 121.5(3)
C12* C13* Br1* 119.2(2)
C21 C16 S2 119.8(3)
C21 C16 C17 120.5(3)
C17 C16 S2 119.7(3)
C16* C21* H21* 120.5
C16* C21* C20* 119.0(3)
C20* C21* H21* 120.5
C10 C11 H11 119.2
C12 C11 C10 121.6(3)
C12 C11 H11 119.2
C10* C11* H11* 119.3
C12* C11* C10* 121.5(3)
C12* C11* H11* 119.3
C5 C4 H4 120.3
C3 C4 C5 119.3(3)
C3 C4 H4 120.3
C1 C2 H2 119.5
C3 C2 C1 121.0(3)
C3 C2 H2 119.5
C10 C15 H15 119.5
C10 C15 C14 120.9(3)
C14 C15 H15 119.5
C13* C12* C11* 118.9(3)
C13* C12* H12* 120.5
C11* C12* H12* 120.5
C13 C12 C11 119.1(3)
C13 C12 H12 120.5
C11 C12 H12 120.5
C4 C3 H3 119.8
C2 C3 C4 120.4(3)
C2 C3 H3 119.8
C13 C14 C15 119.2(3)
C13 C14 H14 120.4
C15 C14 H14 120.4
C20* C19* H19* 119.6
C20* C19* C18* 120.7(3)
C18* C19* H19* 119.6
C16* C17* H17* 120.4
C16* C17* C18* 119.1(3)
C18* C17* H17* 120.4
C16 C21 H21 120.3
C16 C21 C20 119.3(4)
C20 C21 H21 120.3
C21* C20* H20* 119.7
C19* C20* C21* 120.6(3)
C19* C20* H20* 119.7
C19* C18* C17* 119.9(3)
C19* C18* H18* 120.1
C17* C18* H18* 120.1
C16 C17 H17 120.4
C18 C17 C16 119.2(4)
C18 C17 H17 120.4
C17 C18 H18 120.2
C19 C18 C17 119.6(4)
C19 C18 H18 120.2
C21 C20 H20 119.8
C19 C20 C21 120.4(4)
C19 C20 H20 119.8
C18 C19 H19 119.5
C20 C19 C18 121.0(4)
C20 C19 H19 119.5

loop_
_geom_bond_atom_site_label_1
_geom_bond_atom_site_label_2
_geom_bond_distance
Br1 C13 1.902(3)
Br1* C13* 1.901(3)
S2* O3* 1.425(2)
S2* O2* 1.431(2)
S2* N1* 1.633(2)
S2* C16* 1.760(2)
S2 O3 1.424(2)
S2 O2 1.428(2)
S2 N1 1.638(3)
S2 C16 1.756(3)
O1 C7 1.233(3)
O1* C7* 1.230(3)
N1* C1* 1.404(3)
N1* H1* 0.74(3)
N1 C1 1.399(4)
N1 H1 0.78(3)
C6* C1* 1.414(3)
C6* C7* 1.486(4)
C6* C5* 1.403(4)
C16* C21* 1.373(4)
C16* C17* 1.378(4)
C1* C2* 1.390(4)
C10* C9* 1.466(4)
C10* C15* 1.391(4)
C10* C11* 1.388(4)
C7* C8* 1.473(4)
C8* H8* 0.9300
C8* C9* 1.313(4)
C9* H9* 0.9300
C7 C6 1.487(4)
C7 C8 1.479(4)
C6 C1 1.417(4)
C6 C5 1.394(4)
C1 C2 1.394(4)
C2* H2* 0.9300
C2* C3* 1.378(4)
C5* H5* 0.9300
C5* C4* 1.371(4)
C10 C9 1.467(4)
C10 C11 1.389(4)
C10 C15 1.387(4)
C8 H8 0.9300
C8 C9 1.317(4)
C5 H5 0.9300
C5 C4 1.380(4)
C9 H9 0.9300
C14* H14* 0.9300
C14* C15* 1.377(4)
C14* C13* 1.374(4)
C15* H15* 0.9300
C3* H3* 0.9300
C3* C4* 1.374(4)
C13 C12 1.368(4)
C13 C14 1.369(4)
C4* H4* 0.9300
C13* C12* 1.374(4)
C16 C21 1.374(4)
C16 C17 1.383(5)
C21* H21* 0.9300
C21* C20* 1.379(4)
C11 H11 0.9300
C11 C12 1.375(4)
C11* H11* 0.9300
C11* C12* 1.378(4)
C4 H4 0.9300
C4 C3 1.375(4)
C2 H2 0.9300
C2 C3 1.367(4)
C15 H15 0.9300
C15 C14 1.388(4)
C12* H12* 0.9300
C12 H12 0.9300
C3 H3 0.9300
C14 H14 0.9300
C19* H19* 0.9300
C19* C20* 1.353(5)
C19* C18* 1.363(5)
C17* H17* 0.9300
C17* C18* 1.383(4)
C21 H21 0.9300
C21 C20 1.379(5)
C20* H20* 0.9300
C18* H18* 0.9300
C17 H17 0.9300
C17 C18 1.379(6)
C18 H18 0.9300
C18 C19 1.376(6)
C20 H20 0.9300
C20 C19 1.347(6)
C19 H19 0.9300
